data_4002706
loop_
_publ_author_name
'Lin, Hua'
'Chen, Ling'
'Yu, Ju-Song'
'Chen, Hong'
'Wu, Li-Ming'

_publ_section_title
;
 Infrared SHG Materials CsM3Se6 (M = Ga/Sn, In/Sn): Phase Matchability
 Controlled by Dipole Moment of the Asymmetric Building Unit
;
_journal_issue 2
_journal_name_full 'Chemistry of Materials'
_journal_page_first 499
_journal_paper_doi 10.1021/acs.chemmater.6b05026
_journal_volume 29
_journal_year 2017
_chemical_formula_moiety 'Cs Ga Se6 Sn2'
_chemical_formula_sum 'Cs Ga Se6 Sn2'
_chemical_formula_weight 913.77
_chemical_name_systematic
; 
 ? 
;
_space_group_IT_number 146
_symmetry_cell_setting trigonal
_symmetry_space_group_name_Hall 'R 3'
_symmetry_space_group_name_H-M 'R 3 :H'
_atom_sites_solution_primary direct
_atom_sites_solution_secondary difmap
_audit_creation_method SHELXL-97
_cell_angle_alpha 90.00
_cell_angle_beta 90.00
_cell_angle_gamma 120.00
_cell_formula_units_Z 3
_cell_length_a 10.5180(8)
_cell_length_b 10.5180(8)
_cell_length_c 9.5385(12)
_cell_measurement_reflns_used 975
_cell_measurement_temperature 293(2)
_cell_measurement_theta_max 27.4817
_cell_measurement_theta_min 3.0924
_cell_volume 913.85(15)
_computing_cell_refinement 'CrystalClear (Rigaku Inc., 2007)'
_computing_data_collection 'CrystalClear (Rigaku Inc., 2007)'
_computing_data_reduction 'CrystalClear (Rigaku Inc., 2007)'
_computing_molecular_graphics 'Bruker SHELXTL'
_computing_publication_material 'Bruker SHELXTL'
_computing_structure_refinement 'SHELXL-97 (Sheldrick, 1997)'
_computing_structure_solution 'SHELXS-97 (Sheldrick, 1990)'
_diffrn_ambient_temperature 293(2)
_diffrn_detector_area_resol_mean 14.6306
_diffrn_measured_fraction_theta_full 0.992
_diffrn_measured_fraction_theta_max 0.992
_diffrn_measurement_device_type Mercury70
_diffrn_measurement_method CCD_Profile_fitting
_diffrn_radiation_monochromator graphite
_diffrn_radiation_source 'fine-focus sealed tube'
_diffrn_radiation_type MoK\a
_diffrn_radiation_wavelength 0.71073
_diffrn_reflns_av_R_equivalents 0.0266
_diffrn_reflns_av_sigmaI/netI 0.0336
_diffrn_reflns_limit_h_max 12
_diffrn_reflns_limit_h_min -10
_diffrn_reflns_limit_k_max 12
_diffrn_reflns_limit_k_min -12
_diffrn_reflns_limit_l_max 11
_diffrn_reflns_limit_l_min -11
_diffrn_reflns_number 1919
_diffrn_reflns_theta_full 25.00
_diffrn_reflns_theta_max 25.00
_diffrn_reflns_theta_min 3.09
_exptl_absorpt_coefficient_mu 27.070
_exptl_absorpt_correction_T_max 1.0000
_exptl_absorpt_correction_T_min 0.6315
_exptl_absorpt_correction_type multi-scan
_exptl_crystal_colour Red
_exptl_crystal_density_diffrn 4.981
_exptl_crystal_density_method 'not measured'
_exptl_crystal_description Prism
_exptl_crystal_F_000 1170
_exptl_crystal_size_max 0.2500
_exptl_crystal_size_mid 0.2000
_exptl_crystal_size_min 0.2000
_refine_diff_density_max 0.476
_refine_diff_density_min -0.633
_refine_diff_density_rms 0.105
_refine_ls_abs_structure_details 'Flack H D (1983), Acta Cryst. A39, 876-881'
_refine_ls_abs_structure_Flack 0.027(16)
_refine_ls_extinction_coef 0.00214(6)
_refine_ls_extinction_expression Fc^*^=kFc[1+0.001xFc^2^\l^3^/sin(2\q)]^-1/4^
_refine_ls_extinction_method SHELXL
_refine_ls_goodness_of_fit_ref 0.961
_refine_ls_matrix_type full
_refine_ls_number_parameters 32
_refine_ls_number_reflns 714
_refine_ls_number_restraints 1
_refine_ls_restrained_S_all 0.961
_refine_ls_R_factor_all 0.0160
_refine_ls_R_factor_gt 0.0153
_refine_ls_shift/su_max 0.001
_refine_ls_shift/su_mean 0.000
_refine_ls_structure_factor_coef Fsqd
_refine_ls_weighting_details 'calc w=1/[\s^2^(Fo^2^)+(0.0001P)^2^+0.0000P] where P=(Fo^2^+2Fc^2^)/3'
_refine_ls_weighting_scheme calc
_refine_ls_wR_factor_gt 0.0297
_refine_ls_wR_factor_ref 0.0298
_reflns_number_gt 671
_reflns_number_total 714
_reflns_threshold_expression >2sigma(I)
_cod_data_source_file cm6b05026_si_002.cif
_cod_data_source_block CsGaSn2Se6
_cod_depositor_comments
;
The following automatic conversions were performed:

'_exptl_absorpt_correction_type' value 'Multi-scan' changed to
'multi-scan' according to
/usr/data/users/saulius/crontab/automatic-downloads/current/ACS/lib/dictionaries/cif_core.dic
dictionary named 'cif_core.dic' version 2.4.2 from 2011-04-26.

Automatic conversion script
Id: cif_fix_values 4268 2015-11-12 08:31:59Z antanas 
;
_cod_original_sg_symbol_H-M R3
_cod_database_code 4002706

loop_
_symmetry_equiv_pos_as_xyz
'x, y, z'
'-y, x-y, z'
'-x+y, -x, z'
'x+2/3, y+1/3, z+1/3'
'-y+2/3, x-y+1/3, z+1/3'
'-x+y+2/3, -x+1/3, z+1/3'
'x+1/3, y+2/3, z+2/3'
'-y+1/3, x-y+2/3, z+2/3'
'-x+y+1/3, -x+2/3, z+2/3'

loop_
_atom_site_label
_atom_site_type_symbol
_atom_site_fract_x
_atom_site_fract_y
_atom_site_fract_z
_atom_site_U_iso_or_equiv
_atom_site_adp_type
_atom_site_occupancy
_atom_site_symmetry_multiplicity
_atom_site_calc_flag
_atom_site_refinement_flags
_atom_site_disorder_group
Cs1 Cs 0.0000 0.0000 0.99906(6) 0.02627(17) Uani 1 3 d S .
Ga Ga 0.04260(4) 0.23120(4) 0.42230(7) 0.01333(12) Uani 0.33 1 d P 1
Sn Sn 0.04260(4) 0.23120(4) 0.42230(7) 0.01333(12) Uani 0.67 1 d P 2
Se1 Se 0.24362(6) 0.19857(6) 0.32538(6) 0.01777(15) Uani 1 1 d . .
Se2 Se 0.41650(6) 0.14308(6) 0.01554(5) 0.01747(15) Uani 1 1 d . .

loop_
_atom_site_aniso_label
_atom_site_aniso_U_11
_atom_site_aniso_U_22
_atom_site_aniso_U_33
_atom_site_aniso_U_23
_atom_site_aniso_U_13
_atom_site_aniso_U_12
Cs1 0.0285(2) 0.0285(2) 0.0219(3) 0.000 0.000 0.01423(12)
Ga 0.0183(3) 0.0153(2) 0.0076(2) -0.0014(2) -0.0003(2) 0.0093(2)
Sn 0.0183(3) 0.0153(2) 0.0076(2) -0.0014(2) -0.0003(2) 0.0093(2)
Se1 0.0165(3) 0.0183(3) 0.0170(3) 0.0037(3) 0.0052(3) 0.0075(3)
Se2 0.0278(3) 0.0162(3) 0.0095(3) -0.0030(2) -0.0024(2) 0.0119(3)

loop_
_atom_type_symbol
_atom_type_description
_atom_type_scat_dispersion_real
_atom_type_scat_dispersion_imag
_atom_type_scat_source
Ga Ga 0.2307 1.6083 'International Tables Vol C Tables 4.2.6.8 and 6.1.1.4'
Se Se -0.0929 2.2259 'International Tables Vol C Tables 4.2.6.8 and 6.1.1.4'
Sn Sn -0.6537 1.4246 'International Tables Vol C Tables 4.2.6.8 and 6.1.1.4'
Cs Cs -0.3680 2.1192 'International Tables Vol C Tables 4.2.6.8 and 6.1.1.4'

loop_
_geom_angle_atom_site_label_1
_geom_angle_atom_site_label_2
_geom_angle_atom_site_label_3
_geom_angle
_geom_angle_site_symmetry_1
_geom_angle_site_symmetry_3
Se2 Cs1 Se2 64.787(17) 9 7_445
Se2 Cs1 Se2 64.787(17) 9 8_545
Se2 Cs1 Se2 64.787(17) 7_445 8_545
Se2 Cs1 Se2 125.65(2) 9 3_556
Se2 Cs1 Se2 60.905(12) 7_445 3_556
Se2 Cs1 Se2 89.970(15) 8_545 3_556
Se2 Cs1 Se2 89.970(15) 9 1_556
Se2 Cs1 Se2 125.65(2) 7_445 1_556
Se2 Cs1 Se2 60.905(12) 8_545 1_556
Se2 Cs1 Se2 119.835(2) 3_556 1_556
Se2 Cs1 Se2 60.906(12) 9 2_556
Se2 Cs1 Se2 89.971(15) 7_445 2_556
Se2 Cs1 Se2 125.65(2) 8_545 2_556
Se2 Cs1 Se2 119.835(2) 3_556 2_556
Se2 Cs1 Se2 119.835(2) 1_556 2_556
Se2 Cs1 Se1 114.894(13) 9 1_556
Se2 Cs1 Se1 177.762(14) 7_445 1_556
Se2 Cs1 Se1 117.237(14) 8_545 1_556
Se2 Cs1 Se1 119.456(17) 3_556 1_556
Se2 Cs1 Se1 56.343(12) 1_556 1_556
Se2 Cs1 Se1 87.998(13) 2_556 1_556
Se2 Cs1 Se1 177.761(14) 9 3_556
Se2 Cs1 Se1 117.237(14) 7_445 3_556
Se2 Cs1 Se1 114.893(13) 8_545 3_556
Se2 Cs1 Se1 56.343(12) 3_556 3_556
Se2 Cs1 Se1 87.998(13) 1_556 3_556
Se2 Cs1 Se1 119.456(17) 2_556 3_556
Se1 Cs1 Se1 63.125(16) 1_556 3_556
Se2 Cs1 Se1 117.238(14) 9 2_556
Se2 Cs1 Se1 114.894(13) 7_445 2_556
Se2 Cs1 Se1 177.761(14) 8_545 2_556
Se2 Cs1 Se1 87.998(13) 3_556 2_556
Se2 Cs1 Se1 119.456(17) 1_556 2_556
Se2 Cs1 Se1 56.343(12) 2_556 2_556
Se1 Cs1 Se1 63.125(16) 1_556 2_556
Se1 Cs1 Se1 63.125(16) 3_556 2_556
Se2 Cs1 Se1 90.117(13) 9 7_445
Se2 Cs1 Se1 56.184(14) 7_445 7_445
Se2 Cs1 Se1 120.960(18) 8_545 7_445
Se2 Cs1 Se1 61.667(12) 3_556 7_445
Se2 Cs1 Se1 177.906(19) 1_556 7_445
Se2 Cs1 Se1 58.489(12) 2_556 7_445
Se1 Cs1 Se1 121.80(2) 1_556 7_445
Se1 Cs1 Se1 91.880(15) 3_556 7_445
Se1 Cs1 Se1 58.723(12) 2_556 7_445
Se2 Cs1 Se1 56.184(14) 9 9
Se2 Cs1 Se1 120.961(18) 7_445 9
Se2 Cs1 Se1 90.116(13) 8_545 9
Se2 Cs1 Se1 177.905(19) 3_556 9
Se2 Cs1 Se1 58.488(12) 1_556 9
Se2 Cs1 Se1 61.668(12) 2_556 9
Se1 Cs1 Se1 58.723(12) 1_556 9
Se1 Cs1 Se1 121.80(2) 3_556 9
Se1 Cs1 Se1 91.881(15) 2_556 9
Se1 Cs1 Se1 119.972(1) 7_445 9
Se2 Cs1 Se1 120.959(18) 9 8_545
Se2 Cs1 Se1 90.116(13) 7_445 8_545
Se2 Cs1 Se1 56.183(14) 8_545 8_545
Se2 Cs1 Se1 58.489(12) 3_556 8_545
Se2 Cs1 Se1 61.668(12) 1_556 8_545
Se2 Cs1 Se1 177.906(19) 2_556 8_545
Se1 Cs1 Se1 91.880(15) 1_556 8_545
Se1 Cs1 Se1 58.723(12) 3_556 8_545
Se1 Cs1 Se1 121.80(2) 2_556 8_545
Se1 Cs1 Se1 119.971(1) 7_445 8_545
Se1 Cs1 Se1 119.971(1) 9 8_545
Se1 Ga Se1 110.94(3) 2 .
Se1 Ga Se2 116.09(3) 2 9
Se1 Ga Se2 110.42(3) . 9
Se1 Ga Se2 106.87(3) 2 4_455
Se1 Ga Se2 108.72(3) . 4_455
Se2 Ga Se2 103.25(2) 9 4_455
Sn Se1 Ga 0.0 3 3
Sn Se1 Ga 102.89(3) 3 .
Ga Se1 Ga 102.89(3) 3 .
Sn Se1 Cs1 89.71(2) 3 1_554
Ga Se1 Cs1 89.71(2) 3 1_554
Ga Se1 Cs1 89.68(2) . 1_554
Sn Se1 Cs1 90.322(15) 3 4_554
Ga Se1 Cs1 90.322(15) 3 4_554
Ga Se1 Cs1 146.18(3) . 4_554
Cs1 Se1 Cs1 121.80(2) 1_554 4_554
Sn Se2 Ga 0.00(2) 5_554 5_554
Sn Se2 Sn 105.00(2) 5_554 7_544
Ga Se2 Sn 105.00(2) 5_554 7_544
Sn Se2 Ga 105.00(2) 5_554 7_544
Ga Se2 Ga 105.00(2) 5_554 7_544
Sn Se2 Ga 0.00(3) 7_544 7_544
Sn Se2 Cs1 138.43(2) 5_554 4_554
Ga Se2 Cs1 138.43(2) 5_554 4_554
Sn Se2 Cs1 92.07(2) 7_544 4_554
Ga Se2 Cs1 92.07(2) 7_544 4_554
Sn Se2 Cs1 91.92(2) 5_554 1_554
Ga Se2 Cs1 91.92(2) 5_554 1_554
Sn Se2 Cs1 91.963(18) 7_544 1_554
Ga Se2 Cs1 91.963(18) 7_544 1_554
Cs1 Se2 Cs1 125.65(2) 4_554 1_554

loop_
_geom_bond_atom_site_label_1
_geom_bond_atom_site_label_2
_geom_bond_distance
_geom_bond_site_symmetry_2
Cs1 Se2 3.8466(8) 9
Cs1 Se2 3.8466(8) 7_445
Cs1 Se2 3.8467(8) 8_545
Cs1 Se2 3.8585(7) 3_556
Cs1 Se2 3.8585(7) 1_556
Cs1 Se2 3.8585(7) 2_556
Cs1 Se1 3.9070(9) 1_556
Cs1 Se1 3.9070(9) 3_556
Cs1 Se1 3.9070(9) 2_556
Cs1 Se1 3.9377(6) 7_445
Cs1 Se1 3.9377(6) 9
Cs1 Se1 3.9378(6) 8_545
Ga Se1 2.4812(6) 2
Ga Se1 2.4836(8) .
Ga Se2 2.4865(9) 9
Ga Se2 2.4949(8) 4_455
Se1 Sn 2.4811(6) 3
Se1 Ga 2.4811(6) 3
Se1 Cs1 3.9070(9) 1_554
Se1 Cs1 3.9377(6) 4_554
Se2 Sn 2.4865(9) 5_554
Se2 Ga 2.4865(9) 5_554
Se2 Sn 2.4949(8) 7_544
Se2 Ga 2.4949(8) 7_544
Se2 Cs1 3.8466(8) 4_554
Se2 Cs1 3.8585(7) 1_554
